data_4311412
loop_
_publ_author_name
'Lydia Karmazin'
'Marinella Mazzanti'
'Jean-Philippe Bezombes'
'Christelle Gateau'
'Jacques P\'ecaut'

_publ_section_title
;
 Comparative Structural Studies of Iodide Complexes of Uranium(III) and
 Lanthanide(III) with Hexadentate Tetrapodal Neutral N-Donor Ligands
;
_journal_name_full 'Inorganic Chemistry'
_journal_page_first 5147
_journal_page_last 5158
_journal_paper_doi 10.1021/ic049538m
_journal_volume 43
_journal_year 2004
_chemical_formula_sum 'C26 H30 N10'
_chemical_formula_weight 482.60
_chemical_name_systematic
; 
 ? 
;
_space_group_IT_number 5
_symmetry_cell_setting monoclinic
_symmetry_space_group_name_Hall 'C 2y'
_symmetry_space_group_name_H-M 'C 1 2 1'
_atom_sites_solution_hydrogens geom
_atom_sites_solution_primary direct
_atom_sites_solution_secondary difmap
_audit_creation_method SHELXL-97
_cell_angle_alpha 90.00
_cell_angle_beta 91.8930(10)
_cell_angle_gamma 90.00
_cell_formula_units_Z 4
_cell_length_a 22.9279(17)
_cell_length_b 8.3801(6)
_cell_length_c 12.9290(10)
_cell_measurement_temperature 298(2)
_cell_volume 2482.8(3)
_computing_cell_refinement 'Bruker SMART'
_computing_data_collection 'Bruker SMART'
_computing_data_reduction 'Bruker SHELXTL'
_computing_molecular_graphics 'Bruker SHELXTL'
_computing_publication_material 'Bruker SHELXTL'
_computing_structure_refinement 'SHELXL-97 (Sheldrick, 1997)'
_computing_structure_solution 'SHELXS-97 (Sheldrick, 1990)'
_diffrn_ambient_temperature 298(2)
_diffrn_measured_fraction_theta_full 0.911
_diffrn_measured_fraction_theta_max 0.911
_diffrn_measurement_device_type 'CCD area detector'
_diffrn_measurement_method 'phi and omega scans'
_diffrn_radiation_monochromator graphite
_diffrn_radiation_source 'fine-focus sealed tube'
_diffrn_radiation_type MoK\a
_diffrn_radiation_wavelength 0.71073
_diffrn_reflns_av_R_equivalents 0.0224
_diffrn_reflns_av_sigmaI/netI 0.0573
_diffrn_reflns_limit_h_max 12
_diffrn_reflns_limit_h_min -29
_diffrn_reflns_limit_k_max 10
_diffrn_reflns_limit_k_min -11
_diffrn_reflns_limit_l_max 16
_diffrn_reflns_limit_l_min -16
_diffrn_reflns_number 8028
_diffrn_reflns_theta_full 28.96
_diffrn_reflns_theta_max 28.96
_diffrn_reflns_theta_min 1.58
_exptl_absorpt_coefficient_mu 0.083
_exptl_absorpt_correction_type none
_exptl_crystal_density_diffrn 1.291
_exptl_crystal_density_method 'not measured'
_exptl_crystal_F_000 1024
_exptl_crystal_size_max 0.2
_exptl_crystal_size_mid 0.3
_exptl_crystal_size_min 0.5
_refine_diff_density_max 0.172
_refine_diff_density_min -0.191
_refine_diff_density_rms 0.056
_refine_ls_abs_structure_details 'Flack H D (1983), Acta Cryst. A39, 876-881'
_refine_ls_abs_structure_Flack 1(2)
_refine_ls_extinction_method none
_refine_ls_goodness_of_fit_ref 0.885
_refine_ls_hydrogen_treatment mixed
_refine_ls_matrix_type full
_refine_ls_number_parameters 325
_refine_ls_number_reflns 5428
_refine_ls_number_restraints 1
_refine_ls_restrained_S_all 0.885
_refine_ls_R_factor_all 0.0928
_refine_ls_R_factor_gt 0.0466
_refine_ls_shift/su_max 0.003
_refine_ls_shift/su_mean 0.000
_refine_ls_structure_factor_coef Fsqd
_refine_ls_weighting_details 'calc w=1/[\s^2^(Fo^2^)+(0.0821P)^2^+0.0000P] where P=(Fo^2^+2Fc^2^)/3'
_refine_ls_weighting_scheme calc
_refine_ls_wR_factor_gt 0.1153
_refine_ls_wR_factor_ref 0.1361
_reflns_number_gt 3098
_reflns_number_total 5428
_reflns_threshold_expression >2sigma(I)
_cod_data_source_file ic049538msi20040408_103455_02.cif
_cod_data_source_block struci_tpzcn,(2)
_cod_depositor_comments
;
The following automatic conversions were performed:
'_symmetry_cell_setting' value 'Monoclinic' changed to 'monoclinic'
according to '/home/saulius/struct/CIF-dictionaries/cif_core.dic'
dictionary named 'cif_core.dic' version 2.4.1 from 2010-06-29.

Automatic conversion script
Id: cif_fix_enum 1527 2010-12-29 10:47:43Z saulius 
;
_cod_database_code 4311412

loop_
_symmetry_equiv_pos_as_xyz
'x, y, z'
'-x, y, -z'
'x+1/2, y+1/2, z'
'-x+1/2, y+1/2, -z'

loop_
_atom_site_label
_atom_site_type_symbol
_atom_site_fract_x
_atom_site_fract_y
_atom_site_fract_z
_atom_site_U_iso_or_equiv
_atom_site_adp_type
_atom_site_occupancy
_atom_site_symmetry_multiplicity
_atom_site_calc_flag
_atom_site_refinement_flags
_atom_site_disorder_assembly
_atom_site_disorder_group
N1 N 0.27514(8) -0.4736(2) 0.84472(14) 0.0431(5) Uani 1 1 d . . .
N2 N 0.27521(8) -0.6492(2) 0.65079(14) 0.0426(5) Uani 1 1 d . . .
N3 N 0.35611(9) -0.9926(3) 0.62169(17) 0.0557(6) Uani 1 1 d . . .
N4 N 0.45255(10) -0.8124(4) 0.6887(2) 0.0752(8) Uani 1 1 d . . .
N5 N 0.41729(10) -0.4342(3) 0.50091(19) 0.0646(7) Uani 1 1 d . . .
N6 N 0.35344(12) -0.6858(3) 0.41507(19) 0.0727(7) Uani 1 1 d . . .
C5 C 0.41581(13) -0.6980(4) 1.0114(2) 0.0639(8) Uani 1 1 d . . .
H5A H 0.4352 -0.7888 0.9895 0.077 Uiso 1 1 calc R . .
N8 N 0.44961(12) -0.3122(4) 0.8196(2) 0.0911(9) Uani 1 1 d . . .
C3 C 0.36138(14) -0.4373(4) 1.0786(2) 0.0686(8) Uani 1 1 d . . .
H3A H 0.3422 -0.3478 1.1031 0.082 Uiso 1 1 calc R . .
N10 N 0.36076(13) -0.1308(3) 0.8895(2) 0.0835(8) Uani 1 1 d . . .
C1 C 0.27781(11) -0.4808(4) 0.95754(18) 0.0543(7) Uani 1 1 d . . .
H1A H 0.2493 -0.5577 0.9802 0.065 Uiso 1 1 calc R . .
H1B H 0.2671 -0.3773 0.9848 0.065 Uiso 1 1 calc R . .
C2 C 0.33685(11) -0.5262(3) 1.00188(19) 0.0509(7) Uani 1 1 d . . .
N7 N 0.36348(12) -0.6601(3) 0.9658(2) 0.0769(8) Uani 1 1 d . . .
C4 C 0.43984(15) -0.6107(5) 1.0851(3) 0.0832(11) Uani 1 1 d . . .
H4A H 0.4758 -0.6410 1.1142 0.100 Uiso 1 1 calc R . .
N9 N 0.41406(15) -0.4798(5) 1.1193(3) 0.1060(11) Uani 1 1 d . . .
C6 C 0.28851(11) -0.3146(3) 0.8070(2) 0.0548(7) Uani 1 1 d . . .
H6A H 0.2625 -0.2383 0.8380 0.066 Uiso 1 1 calc R . .
H6B H 0.2815 -0.3115 0.7327 0.066 Uiso 1 1 calc R . .
C7 C 0.35093(11) -0.2662(3) 0.83169(19) 0.0513(7) Uani 1 1 d . . .
C8 C 0.39438(11) -0.3572(4) 0.7963(2) 0.0534(7) Uani 1 1 d . . .
H8A H 0.3865 -0.4481 0.7571 0.064 Uiso 1 1 calc R . .
C9 C 0.45933(17) -0.1798(6) 0.8767(3) 0.0883(12) Uani 1 1 d . . .
H9A H 0.4977 -0.1499 0.8923 0.106 Uiso 1 1 calc R . .
C10 C 0.41723(16) -0.0917(4) 0.9111(2) 0.0725(9) Uani 1 1 d . . .
H10A H 0.4260 -0.0017 0.9507 0.087 Uiso 1 1 calc R . .
C11 C 0.28911(11) -0.8036(3) 0.6967(2) 0.0551(7) Uani 1 1 d . . .
H11A H 0.2614 -0.8821 0.6701 0.066 Uiso 1 1 calc R . .
H11B H 0.2850 -0.7970 0.7710 0.066 Uiso 1 1 calc R . .
C12 C 0.34989(10) -0.8581(3) 0.67453(18) 0.0450(6) Uani 1 1 d . . .
C13 C 0.39809(12) -0.7706(4) 0.7086(2) 0.0600(7) Uani 1 1 d . . .
H13A H 0.3921 -0.6787 0.7472 0.072 Uiso 1 1 calc R . .
C14 C 0.45789(13) -0.9448(4) 0.6344(2) 0.0736(9) Uani 1 1 d . . .
H14A H 0.4951 -0.9782 0.6176 0.088 Uiso 1 1 calc R . .
C15 C 0.41124(14) -1.0344(4) 0.6021(2) 0.0689(8) Uani 1 1 d . . .
H15A H 0.4177 -1.1276 0.5652 0.083 Uiso 1 1 calc R . .
C16 C 0.27655(11) -0.6561(3) 0.53754(18) 0.0513(6) Uani 1 1 d . . .
H16A H 0.2463 -0.5869 0.5085 0.062 Uiso 1 1 calc R . .
H16B H 0.2678 -0.7642 0.5151 0.062 Uiso 1 1 calc R . .
C17 C 0.33432(10) -0.6070(3) 0.49562(18) 0.0459(6) Uani 1 1 d . . .
C18 C 0.36642(12) -0.4810(3) 0.5371(2) 0.0576(7) Uani 1 1 d . . .
H18A H 0.3517 -0.4264 0.5932 0.069 Uiso 1 1 calc R . .
C19 C 0.43646(13) -0.5166(4) 0.4218(2) 0.0643(8) Uani 1 1 d . . .
H19A H 0.4723 -0.4906 0.3948 0.077 Uiso 1 1 calc R . .
C20 C 0.40486(15) -0.6387(4) 0.3790(3) 0.0806(10) Uani 1 1 d . . .
H20A H 0.4195 -0.6918 0.3223 0.097 Uiso 1 1 calc R . .
C21 C 0.22027(9) -0.5427(3) 0.80134(19) 0.0443(6) Uani 1 1 d . . .
H21A H 0.2154 -0.6457 0.8359 0.053 Uiso 1 1 calc R . .
C22 C 0.22058(9) -0.5779(3) 0.68584(18) 0.0445(6) Uani 1 1 d . . .
H22A H 0.2161 -0.4752 0.6502 0.053 Uiso 1 1 calc R . .
C23 C 0.16530(10) -0.6772(3) 0.6574(2) 0.0528(7) Uani 1 1 d . . .
H23A H 0.1647 -0.7019 0.5841 0.063 Uiso 1 1 calc R . .
H23B H 0.1667 -0.7771 0.6953 0.063 Uiso 1 1 calc R . .
C24 C 0.10982(11) -0.5879(4) 0.6826(2) 0.0637(8) Uani 1 1 d . . .
H24A H 0.1057 -0.4960 0.6374 0.076 Uiso 1 1 calc R . .
H24B H 0.0765 -0.6571 0.6693 0.076 Uiso 1 1 calc R . .
C25 C 0.10985(11) -0.5332(4) 0.7929(2) 0.0604(8) Uani 1 1 d . . .
H25A H 0.1059 -0.6251 0.8377 0.073 Uiso 1 1 calc R . .
H25B H 0.0765 -0.4642 0.8025 0.073 Uiso 1 1 calc R . .
C26 C 0.16523(10) -0.4437(3) 0.8237(2) 0.0516(6) Uani 1 1 d . . .
H26A H 0.1649 -0.4186 0.8969 0.062 Uiso 1 1 calc R . .
H26B H 0.1664 -0.3440 0.7857 0.062 Uiso 1 1 calc R . .

loop_
_atom_site_aniso_label
_atom_site_aniso_U_11
_atom_site_aniso_U_22
_atom_site_aniso_U_33
_atom_site_aniso_U_23
_atom_site_aniso_U_13
_atom_site_aniso_U_12
N1 0.0406(11) 0.0469(12) 0.0419(11) -0.0029(10) 0.0007(8) -0.0071(10)
N2 0.0393(11) 0.0496(12) 0.0388(11) -0.0002(10) 0.0004(8) 0.0101(9)
N3 0.0570(13) 0.0510(14) 0.0588(14) -0.0050(11) -0.0012(10) 0.0104(11)
N4 0.0455(14) 0.091(2) 0.0883(19) -0.0008(17) -0.0069(13) 0.0049(14)
N5 0.0579(15) 0.0718(17) 0.0643(16) 0.0005(13) 0.0052(12) -0.0078(13)
N6 0.0895(18) 0.0715(16) 0.0584(15) -0.0181(13) 0.0236(13) -0.0131(15)
C5 0.0573(19) 0.0600(19) 0.075(2) 0.0156(16) 0.0089(16) 0.0156(15)
N8 0.0667(18) 0.125(3) 0.0821(19) 0.019(2) 0.0066(15) 0.0032(19)
C3 0.074(2) 0.073(2) 0.0560(17) -0.0070(15) -0.0238(15) -0.0029(17)
N10 0.099(2) 0.0774(19) 0.0734(18) -0.0031(16) -0.0008(15) -0.0284(17)
C1 0.0569(16) 0.0651(18) 0.0412(14) -0.0056(13) 0.0057(11) 0.0003(14)
C2 0.0529(16) 0.0543(17) 0.0454(15) 0.0063(12) 0.0014(12) -0.0049(13)
N7 0.0766(18) 0.0740(19) 0.0807(18) 0.0140(16) 0.0132(14) 0.0054(16)
C4 0.061(2) 0.096(3) 0.092(3) 0.032(2) -0.0149(18) -0.002(2)
N9 0.104(2) 0.114(3) 0.098(2) -0.009(2) -0.033(2) -0.009(2)
C6 0.0547(15) 0.0554(16) 0.0541(16) 0.0026(14) -0.0030(12) -0.0070(13)
C7 0.0535(16) 0.0559(17) 0.0439(15) 0.0095(13) -0.0077(12) -0.0127(14)
C8 0.0390(14) 0.0676(18) 0.0534(16) 0.0042(14) -0.0015(12) 0.0016(14)
C9 0.076(2) 0.119(3) 0.069(2) 0.008(2) -0.0108(19) -0.052(2)
C10 0.080(2) 0.074(2) 0.0630(19) -0.0191(17) 0.0016(17) -0.0416(19)
C11 0.0503(15) 0.0597(18) 0.0559(16) 0.0054(14) 0.0097(12) 0.0085(13)
C12 0.0420(14) 0.0497(16) 0.0433(14) 0.0077(12) 0.0006(11) 0.0097(12)
C13 0.0576(18) 0.0594(18) 0.0631(18) -0.0057(14) 0.0022(14) 0.0050(15)
C14 0.0538(19) 0.088(2) 0.079(2) 0.003(2) 0.0039(16) 0.0310(19)
C15 0.071(2) 0.069(2) 0.0673(19) -0.0075(16) 0.0012(15) 0.0305(17)
C16 0.0524(15) 0.0580(16) 0.0433(14) -0.0010(13) -0.0030(11) 0.0054(13)
C17 0.0504(15) 0.0480(15) 0.0393(13) 0.0000(12) -0.0001(11) 0.0072(12)
C18 0.0578(16) 0.0594(18) 0.0558(16) -0.0080(14) 0.0039(13) 0.0040(15)
C19 0.0581(17) 0.072(2) 0.0634(19) 0.0140(17) 0.0127(14) 0.0038(16)
C20 0.090(2) 0.081(2) 0.072(2) -0.0177(18) 0.0358(18) -0.010(2)
C21 0.0355(13) 0.0457(14) 0.0518(15) -0.0001(12) 0.0031(10) 0.0012(11)
C22 0.0355(13) 0.0487(15) 0.0491(14) -0.0018(12) -0.0020(10) 0.0017(11)
C23 0.0387(14) 0.0521(16) 0.0671(17) -0.0132(14) -0.0068(12) 0.0011(12)
C24 0.0369(14) 0.0621(19) 0.091(2) -0.0084(17) -0.0085(14) -0.0022(13)
C25 0.0413(15) 0.0613(18) 0.079(2) 0.0050(15) 0.0109(13) 0.0044(13)
C26 0.0411(14) 0.0558(16) 0.0581(16) -0.0037(13) 0.0078(11) 0.0055(12)

loop_
_atom_type_symbol
_atom_type_description
_atom_type_scat_dispersion_real
_atom_type_scat_dispersion_imag
_atom_type_scat_source
C C 0.0033 0.0016 'International Tables Vol C Tables 4.2.6.8 and 6.1.1.4'
H H 0.0000 0.0000 'International Tables Vol C Tables 4.2.6.8 and 6.1.1.4'
N N 0.0061 0.0033 'International Tables Vol C Tables 4.2.6.8 and 6.1.1.4'

loop_
_geom_angle_atom_site_label_1
_geom_angle_atom_site_label_2
_geom_angle_atom_site_label_3
_geom_angle
_geom_angle_site_symmetry_1
_geom_angle_site_symmetry_3
_geom_angle_publ_flag
C6 N1 C1 111.7(2) . . ?
C6 N1 C21 114.70(18) . . ?
C1 N1 C21 111.73(18) . . ?
C11 N2 C16 111.15(19) . . ?
C11 N2 C22 114.35(19) . . ?
C16 N2 C22 111.67(17) . . ?
C12 N3 C15 115.8(2) . . ?
C14 N4 C13 115.4(3) . . ?
C19 N5 C18 115.9(3) . . ?
C17 N6 C20 116.5(3) . . ?
C4 C5 N7 122.0(3) . . ?
C8 N8 C9 119.3(3) . . ?
C2 C3 N9 119.1(3) . . ?
C10 N10 C7 116.8(3) . . ?
N1 C1 C2 113.55(19) . . ?
C3 C2 N7 121.6(3) . . ?
C3 C2 C1 119.3(3) . . ?
N7 C2 C1 119.0(2) . . ?
C5 N7 C2 116.3(3) . . ?
C5 C4 N9 121.5(3) . . ?
C4 N9 C3 119.4(3) . . ?
N1 C6 C7 112.6(2) . . ?
C8 C7 N10 122.9(3) . . ?
C8 C7 C6 118.9(3) . . ?
N10 C7 C6 118.3(3) . . ?
N8 C8 C7 117.9(3) . . ?
C10 C9 N8 122.8(3) . . ?
C9 C10 N10 120.4(3) . . ?
N2 C11 C12 112.6(2) . . ?
N3 C12 C13 121.0(2) . . ?
N3 C12 C11 118.2(2) . . ?
C13 C12 C11 120.9(3) . . ?
N4 C13 C12 122.9(3) . . ?
N4 C14 C15 122.7(3) . . ?
N3 C15 C14 122.2(3) . . ?
N2 C16 C17 113.36(19) . . ?
N6 C17 C18 120.0(2) . . ?
N6 C17 C16 117.8(2) . . ?
C18 C17 C16 122.1(2) . . ?
N5 C18 C17 123.3(3) . . ?
N5 C19 C20 121.4(3) . . ?
N6 C20 C19 122.8(3) . . ?
N1 C21 C22 114.61(19) . . ?
N1 C21 C26 114.1(2) . . ?
C22 C21 C26 108.51(19) . . ?
N2 C22 C21 114.33(18) . . ?
N2 C22 C23 113.99(19) . . ?
C21 C22 C23 107.83(19) . . ?
C24 C23 C22 111.6(2) . . ?
C25 C24 C23 112.4(2) . . ?
C24 C25 C26 112.0(2) . . ?
C25 C26 C21 111.5(2) . . ?

loop_
_geom_bond_atom_site_label_1
_geom_bond_atom_site_label_2
_geom_bond_distance
_geom_bond_site_symmetry_2
_geom_bond_publ_flag
N1 C6 1.455(3) . ?
N1 C1 1.459(3) . ?
N1 C21 1.479(3) . ?
N2 C11 1.454(3) . ?
N2 C16 1.467(3) . ?
N2 C22 1.472(3) . ?
N3 C12 1.328(3) . ?
N3 C15 1.344(3) . ?
N4 C14 1.320(4) . ?
N4 C13 1.330(3) . ?
N5 C19 1.321(4) . ?
N5 C18 1.330(3) . ?
N6 C17 1.320(3) . ?
N6 C20 1.341(4) . ?
C5 C4 1.308(5) . ?
C5 N7 1.357(4) . ?
N8 C8 1.346(4) . ?
N8 C9 1.348(5) . ?
C3 C2 1.349(4) . ?
C3 N9 1.349(4) . ?
N10 C10 1.356(4) . ?
N10 C7 1.374(4) . ?
C1 C2 1.502(4) . ?
C2 N7 1.367(4) . ?
C4 N9 1.329(5) . ?
C6 C7 1.511(3) . ?
C7 C8 1.346(4) . ?
C9 C10 1.305(5) . ?
C11 C12 1.503(3) . ?
C12 C13 1.386(4) . ?
C14 C15 1.361(4) . ?
C16 C17 1.505(4) . ?
C17 C18 1.385(4) . ?
C19 C20 1.361(4) . ?
C21 C22 1.522(3) . ?
C21 C26 1.546(3) . ?
C22 C23 1.550(3) . ?
C23 C24 1.520(4) . ?
C24 C25 1.497(4) . ?
C25 C26 1.517(4) . ?

loop_
_cod_related_entry_id
_cod_related_entry_database
_cod_related_entry_code
1 ChemSpider 30660890
